data_7245720
loop_
_publ_author_name
'Patel, Subham G.'
'Gonz\'alez-Bakker, Aday'
'Vala, Ruturajsinh M.'
'Patel, Paras J.'
'Puerta, Adri\'an'
'Malik, Apoorva'
'Sharma, Rakesh K.'
'Padr\'on, Jos\'e M.'
'Patel, Hitendra M.'

_publ_section_title
;
 Microwave-assisted multicomponent synthesis of antiproliferative
 2,4-dimethoxy-tetrahydropyrimido[4,5-b]quinolin-6(7H)-ones
;
_journal_issue 47
_journal_name_full 'RSC Advances'
_journal_page_first 30404
_journal_page_last 30415
_journal_paper_doi 10.1039/D2RA04669E
_journal_volume 12
_journal_year 2022
_chemical_formula_sum 'C22 H25 N3 O4'
_chemical_formula_weight 395.46
_chemical_melting_point 472.0(10)
_chemical_name_systematic
2,4-dimethoxy-5-(4-methoxyphenyl)-8,8-dimethyl-5,8,9,10-tetrahydropyrimido[4,5-b]quinolin-6(7H)-one
_space_group_crystal_system monoclinic
_space_group_IT_number 15
_space_group_name_Hall '-C 2yc'
_space_group_name_H-M_alt 'C 1 2/c 1'
_atom_sites_solution_hydrogens mixed
_audit_creation_method SHELXL-2014/7
_audit_update_record
;
2022-03-08 deposited with the CCDC.	2022-10-17 downloaded from the CCDC.
;
_cell_angle_alpha 90
_cell_angle_beta 127.7461(13)
_cell_angle_gamma 90
_cell_formula_units_Z 8
_cell_length_a 17.3963(6)
_cell_length_b 22.4850(10)
_cell_length_c 14.0877(9)
_cell_measurement_reflns_used 5185
_cell_measurement_temperature 296(2)
_cell_measurement_theta_max 24.75
_cell_measurement_theta_min 2.57
_cell_volume 4357.3(4)
_computing_cell_refinement 'Bruker SAINT'
_computing_data_collection 'Bruker APEX2'
_computing_data_reduction 'Bruker SAINT'
_computing_molecular_graphics 'Bruker SHELXTL'
_computing_publication_material 'Bruker SHELXTL'
_computing_structure_refinement 'SHELXL-2014/7 (Sheldrick, 2014)'
_computing_structure_solution 'SHELXS-97 (Sheldrick 2008)'
_diffrn_ambient_temperature 296(2)
_diffrn_measured_fraction_theta_full 1.000
_diffrn_measured_fraction_theta_max 1.000
_diffrn_measurement_device_type 'Bruker APEX-II CCD'
_diffrn_measurement_method '\f and \w scans'
_diffrn_radiation_type MoK\a
_diffrn_radiation_wavelength 0.71073
_diffrn_reflns_av_R_equivalents 0.0248
_diffrn_reflns_av_unetI/netI 0.0223
_diffrn_reflns_Laue_measured_fraction_full 1.000
_diffrn_reflns_Laue_measured_fraction_max 1.000
_diffrn_reflns_limit_h_max 20
_diffrn_reflns_limit_h_min -20
_diffrn_reflns_limit_k_max 26
_diffrn_reflns_limit_k_min -26
_diffrn_reflns_limit_l_max 15
_diffrn_reflns_limit_l_min -16
_diffrn_reflns_number 17364
_diffrn_reflns_point_group_measured_fraction_full 1.000
_diffrn_reflns_point_group_measured_fraction_max 1.000
_diffrn_reflns_theta_full 25.000
_diffrn_reflns_theta_max 25.000
_diffrn_reflns_theta_min 1.735
_exptl_absorpt_coefficient_mu 0.084
_exptl_absorpt_correction_T_max 0.984
_exptl_absorpt_correction_T_min 0.979
_exptl_absorpt_correction_type multi-scan
_exptl_absorpt_process_details 'SADABS V2014/5(Bruker AXS.Inc)'
_exptl_crystal_colour colourless
_exptl_crystal_density_diffrn 1.206
_exptl_crystal_description Block
_exptl_crystal_F_000 1680
_exptl_crystal_recrystallization_method 'Re-crystallisation from solvent: Dichloromethane:methanol (10:1)'
_exptl_crystal_size_max 0.250
_exptl_crystal_size_mid 0.220
_exptl_crystal_size_min 0.190
_refine_diff_density_max 0.199
_refine_diff_density_min -0.219
_refine_diff_density_rms 0.047
_refine_ls_extinction_coef 0.0012(2)
_refine_ls_extinction_expression Fc^*^=kFc[1+0.001xFc^2^\l^3^/sin(2\q)]^-1/4^
_refine_ls_extinction_method 'SHELXL-2014/7 (Sheldrick 2014'
_refine_ls_goodness_of_fit_ref 1.045
_refine_ls_hydrogen_treatment mixed
_refine_ls_matrix_type full
_refine_ls_number_parameters 293
_refine_ls_number_reflns 3835
_refine_ls_number_restraints 1
_refine_ls_restrained_S_all 1.044
_refine_ls_R_factor_all 0.0681
_refine_ls_R_factor_gt 0.0468
_refine_ls_shift/su_max 0.000
_refine_ls_shift/su_mean 0.000
_refine_ls_structure_factor_coef Fsqd
_refine_ls_weighting_details 'w=1/[\s^2^(Fo^2^)+(0.0630P)^2^+2.5130P] where P=(Fo^2^+2Fc^2^)/3'
_refine_ls_weighting_scheme calc
_refine_ls_wR_factor_gt 0.1202
_refine_ls_wR_factor_ref 0.1368
_reflns_Friedel_coverage 0.000
_reflns_number_gt 2826
_reflns_number_total 3835
_reflns_threshold_expression 'I > 2\s(I)'
_cod_data_source_file d2ra04669e2.cif
_cod_data_source_block 106
_cod_depositor_comments
;
The following automatic conversions were performed:

data item '_chemical_melting_point' value '471-473' was changed to
'472.0(10)' -- the average value was taken and precision was
estimated.

Automatic conversion script
Id: cif_fix_values 7556 2019-12-06 15:28:31Z antanas 
;
_cod_original_sg_symbol_H-M 'C 2/c'
_cod_database_code 7245720
_shelx_shelxl_version_number 2014/7
_shelx_space_group_comment
; 
The symmetry employed for this shelxl refinement is uniquely defined 
by the following loop, which should always be used as a source of 
symmetry information in preference to the above space-group names. 
They are only intended as comments. 
;
_shelx_estimated_absorpt_t_min 0.979
_shelx_estimated_absorpt_t_max 0.984

loop_
_space_group_symop_operation_xyz
'x, y, z'
'-x, y, -z+1/2'
'x+1/2, y+1/2, z'
'-x+1/2, y+1/2, -z+1/2'
'-x, -y, -z'
'x, -y, z-1/2'
'-x+1/2, -y+1/2, -z'
'x+1/2, -y+1/2, z-1/2'

loop_
_atom_site_label
_atom_site_type_symbol
_atom_site_fract_x
_atom_site_fract_y
_atom_site_fract_z
_atom_site_U_iso_or_equiv
_atom_site_adp_type
_atom_site_occupancy
_atom_site_site_symmetry_order
_atom_site_calc_flag
_atom_site_refinement_flags_posn
_atom_site_refinement_flags_adp
_atom_site_refinement_flags_occupancy
_atom_site_disorder_assembly
_atom_site_disorder_group
C1 C 0.36543(12) 0.98847(9) 0.52380(14) 0.0412(5) Uani 1 1 d . . . . .
C2 C 0.38694(15) 1.04987(9) 0.57452(16) 0.0520(5) Uani 1 1 d . . . . .
H2A H 0.4564 1.0537 0.6370 0.062 Uiso 1 1 calc R U . . .
H2B H 0.3551 1.0558 0.6112 0.062 Uiso 1 1 calc R U . . .
C3 C 0.35346(15) 1.09831(9) 0.48044(17) 0.0522(5) Uani 1 1 d . . . . .
C4 C 0.39331(14) 1.08275(9) 0.41220(17) 0.0500(5) Uani 1 1 d . . . . .
H4A H 0.3649 1.1097 0.3447 0.060 Uiso 1 1 calc R U . . .
H4B H 0.4630 1.0894 0.4649 0.060 Uiso 1 1 calc R U . . .
C5 C 0.37403(12) 1.02007(9) 0.36637(14) 0.0410(4) Uani 1 1 d . . . . .
C6 C 0.35707(12) 0.97491(8) 0.42364(14) 0.0394(4) Uani 1 1 d . . . . .
C7 C 0.32874(13) 0.91327(8) 0.36892(15) 0.0428(5) Uani 1 1 d . . . . .
H7 H 0.3700 0.9029 0.3458 0.051 Uiso 1 1 calc R U . . .
C8 C 0.34831(13) 0.86913(9) 0.46194(16) 0.0467(5) Uani 1 1 d . . . . .
C9 C 0.35899(15) 0.80840(11) 0.4562(2) 0.0605(6) Uani 1 1 d . . . . .
C10 C 0.37103(16) 0.79169(14) 0.6211(3) 0.0757(8) Uani 1 1 d . . . . .
C11 C 0.35630(13) 0.88589(10) 0.56163(17) 0.0497(5) Uani 1 1 d . . . . .
C12 C 0.3944(2) 1.15844(11) 0.5437(2) 0.0834(8) Uani 1 1 d . . . . .
H12A H 0.3694 1.1679 0.5867 0.125 Uiso 1 1 calc R U . . .
H12B H 0.3752 1.1888 0.4851 0.125 Uiso 1 1 calc R U . . .
H12C H 0.4640 1.1563 0.5989 0.125 Uiso 1 1 calc R U . . .
C13 C 0.24228(17) 1.10146(12) 0.3938(2) 0.0709(7) Uani 1 1 d . . . . .
H13A H 0.2166 1.0639 0.3540 0.106 Uiso 1 1 calc R U . . .
H13B H 0.2224 1.1320 0.3353 0.106 Uiso 1 1 calc R U . . .
H13C H 0.2181 1.1105 0.4378 0.106 Uiso 1 1 calc R U . . .
C14 C 0.22264(13) 0.91207(8) 0.25572(15) 0.0437(5) Uani 1 1 d . . . . .
C15 C 0.14909(15) 0.93328(13) 0.25698(19) 0.0773(8) Uani 1 1 d . . . . .
H15 H 0.1646 0.9482 0.3284 0.093 Uiso 1 1 calc R U . . .
C16 C 0.05265(15) 0.93321(13) 0.15537(19) 0.0760(8) Uani 1 1 d . . . . .
H16 H 0.0046 0.9476 0.1594 0.091 Uiso 1 1 calc R U . . .
C17 C 0.02848(14) 0.91201(9) 0.04951(16) 0.0505(5) Uani 1 1 d . . . . .
C18 C 0.10104(15) 0.89145(10) 0.04609(17) 0.0583(6) Uani 1 1 d . . . . .
H18 H 0.0856 0.8773 -0.0258 0.070 Uiso 1 1 calc R U . . .
C19 C 0.19655(14) 0.89151(9) 0.14787(17) 0.0511(5) Uani 1 1 d . . . . .
H19 H 0.2444 0.8773 0.1434 0.061 Uiso 1 1 calc R U . . .
C20 C -0.14072(17) 0.92936(14) -0.0540(2) 0.0873(8) Uani 1 1 d . . . . .
H20A H -0.1419 0.9051 0.0011 0.131 Uiso 1 1 calc R U . . .
H20B H -0.2015 0.9257 -0.1329 0.131 Uiso 1 1 calc R U . . .
H20C H -0.1306 0.9701 -0.0288 0.131 Uiso 1 1 calc R U . . .
C21 C 0.3785(3) 0.72739(14) 0.3651(4) 0.1488(16) Uani 1 1 d . . . . .
H21A H 0.4379 0.7168 0.4414 0.223 Uiso 1 1 calc R U . . .
H21B H 0.3845 0.7199 0.3029 0.223 Uiso 1 1 calc R U . . .
H21C H 0.3261 0.7041 0.3508 0.223 Uiso 1 1 calc R U . . .
O3 O 0.3714(5) 0.7407(2) 0.6777(6) 0.0741(18) Uani 0.526(8) 1 d . . P A 1
C22 C 0.3743(4) 0.7573(2) 0.7768(6) 0.0783(19) Uani 0.526(8) 1 d . . P A 1
H22A H 0.4293 0.7826 0.8294 0.117 Uiso 0.526(8) 1 calc R U P A 1
H22B H 0.3797 0.7223 0.8196 0.117 Uiso 0.526(8) 1 calc R U P A 1
H22C H 0.3157 0.7782 0.7486 0.117 Uiso 0.526(8) 1 calc R U P A 1
O3A O 0.3869(5) 0.7652(3) 0.7183(6) 0.0704(19) Uani 0.473(8) 1 d . . P A 2
C22A C 0.3982(5) 0.7025(4) 0.7122(7) 0.083(2) Uani 0.473(8) 1 d . . P A 2
H22D H 0.3435 0.6875 0.6359 0.125 Uiso 0.473(8) 1 calc R U P A 2
H22E H 0.4020 0.6827 0.7753 0.125 Uiso 0.473(8) 1 calc R U P A 2
H22F H 0.4567 0.6952 0.7212 0.125 Uiso 0.473(8) 1 calc R U P A 2
N1 N 0.35719(12) 0.94542(9) 0.58556(14) 0.0523(5) Uani 1 1 d . . . . .
N2 N 0.37023(14) 0.76902(9) 0.5337(2) 0.0762(6) Uani 1 1 d . . . . .
N3 N 0.36586(12) 0.84805(10) 0.64214(16) 0.0663(5) Uani 1 1 d . . . . .
O1 O 0.37498(10) 1.00717(6) 0.28190(11) 0.0567(4) Uani 1 1 d . . . . .
O2 O 0.35871(13) 0.78965(7) 0.36545(16) 0.0811(5) Uani 1 1 d . . . . .
O4 O -0.06406(10) 0.91046(7) -0.05628(12) 0.0684(5) Uani 1 1 d . . . . .
H1N H 0.3659(16) 0.9550(10) 0.653(2) 0.068(7) Uiso 1 1 d . . . . .

loop_
_atom_site_aniso_label
_atom_site_aniso_U_11
_atom_site_aniso_U_22
_atom_site_aniso_U_33
_atom_site_aniso_U_23
_atom_site_aniso_U_13
_atom_site_aniso_U_12
C1 0.0358(10) 0.0603(13) 0.0278(9) 0.0064(8) 0.0196(8) 0.0103(8)
C2 0.0557(12) 0.0678(14) 0.0333(9) -0.0016(9) 0.0277(9) 0.0114(10)
C3 0.0570(12) 0.0585(13) 0.0434(11) 0.0030(9) 0.0320(10) 0.0114(10)
C4 0.0502(11) 0.0591(13) 0.0429(10) 0.0030(9) 0.0296(10) 0.0026(9)
C5 0.0324(9) 0.0639(13) 0.0258(8) 0.0026(8) 0.0173(7) 0.0050(8)
C6 0.0335(9) 0.0573(12) 0.0269(8) 0.0016(8) 0.0182(7) 0.0057(8)
C7 0.0385(10) 0.0583(12) 0.0345(9) -0.0024(8) 0.0238(8) 0.0014(8)
C8 0.0353(10) 0.0560(13) 0.0445(10) 0.0041(9) 0.0223(9) 0.0021(8)
C9 0.0467(12) 0.0618(15) 0.0624(13) 0.0005(11) 0.0280(11) -0.0047(10)
C10 0.0482(13) 0.088(2) 0.0838(19) 0.0426(16) 0.0369(13) 0.0134(13)
C11 0.0381(10) 0.0685(15) 0.0421(10) 0.0148(10) 0.0244(9) 0.0088(9)
C12 0.111(2) 0.0675(17) 0.0843(18) -0.0113(14) 0.0658(17) 0.0035(14)
C13 0.0643(15) 0.0904(18) 0.0636(14) 0.0210(13) 0.0420(13) 0.0301(13)
C14 0.0427(10) 0.0545(12) 0.0342(9) -0.0031(8) 0.0238(9) -0.0021(8)
C15 0.0452(13) 0.143(2) 0.0386(11) -0.0231(13) 0.0230(10) 0.0044(13)
C16 0.0422(12) 0.130(2) 0.0504(13) -0.0167(13) 0.0255(11) 0.0074(13)
C17 0.0423(11) 0.0610(13) 0.0354(10) -0.0002(9) 0.0173(9) -0.0060(9)
C18 0.0567(13) 0.0808(16) 0.0368(10) -0.0138(10) 0.0283(10) -0.0125(11)
C19 0.0487(11) 0.0673(14) 0.0441(11) -0.0078(9) 0.0319(10) -0.0056(10)
C20 0.0422(13) 0.119(2) 0.0672(16) -0.0072(15) 0.0166(12) 0.0047(14)
C21 0.235(5) 0.055(2) 0.172(4) -0.035(2) 0.133(4) -0.013(2)
O3 0.074(3) 0.044(5) 0.093(4) 0.018(3) 0.045(3) -0.003(3)
C22 0.077(3) 0.075(4) 0.076(4) 0.032(3) 0.043(3) 0.004(3)
O3A 0.080(3) 0.054(4) 0.070(4) 0.019(3) 0.043(3) -0.002(3)
C22A 0.084(4) 0.044(4) 0.110(5) 0.018(4) 0.053(4) -0.005(3)
N1 0.0577(11) 0.0746(14) 0.0338(9) 0.0097(8) 0.0328(8) 0.0108(9)
N2 0.0592(13) 0.0657(14) 0.0930(16) 0.0210(12) 0.0411(12) 0.0000(10)
N3 0.0516(11) 0.0910(16) 0.0571(11) 0.0324(11) 0.0337(9) 0.0133(10)
O1 0.0705(9) 0.0754(10) 0.0408(7) -0.0019(7) 0.0426(7) -0.0022(7)
O2 0.0966(13) 0.0560(11) 0.0884(12) -0.0178(9) 0.0554(11) -0.0092(9)
O4 0.0455(8) 0.0927(12) 0.0428(8) -0.0034(8) 0.0147(7) -0.0052(8)

loop_
_atom_type_symbol
_atom_type_description
_atom_type_scat_dispersion_real
_atom_type_scat_dispersion_imag
_atom_type_scat_source
C C 0.0033 0.0016 'International Tables Vol C Tables 4.2.6.8 and 6.1.1.4'
H H 0.0000 0.0000 'International Tables Vol C Tables 4.2.6.8 and 6.1.1.4'
N N 0.0061 0.0033 'International Tables Vol C Tables 4.2.6.8 and 6.1.1.4'
O O 0.0106 0.0060 'International Tables Vol C Tables 4.2.6.8 and 6.1.1.4'

loop_
_geom_angle_atom_site_label_1
_geom_angle_atom_site_label_2
_geom_angle_atom_site_label_3
_geom_angle
_geom_angle_site_symmetry_1
_geom_angle_site_symmetry_3
_geom_angle_publ_flag
C6 C1 N1 120.99(18) . . ?
C6 C1 C2 122.65(17) . . ?
N1 C1 C2 116.33(15) . . ?
C1 C2 C3 113.14(14) . . ?
C1 C2 H2A 108.9 . . ?
C3 C2 H2A 109.0 . . ?
C1 C2 H2B 108.9 . . ?
C3 C2 H2B 109.0 . . ?
H2A C2 H2B 107.8 . . ?
C2 C3 C4 107.64(16) . . ?
C2 C3 C13 110.43(18) . . ?
C4 C3 C13 110.27(16) . . ?
C2 C3 C12 109.22(17) . . ?
C4 C3 C12 109.82(18) . . ?
C13 C3 C12 109.43(19) . . ?
C5 C4 C3 114.65(16) . . ?
C5 C4 H4A 108.6 . . ?
C3 C4 H4A 108.6 . . ?
C5 C4 H4B 108.6 . . ?
C3 C4 H4B 108.6 . . ?
H4A C4 H4B 107.6 . . ?
O1 C5 C6 120.26(18) . . ?
O1 C5 C4 120.28(17) . . ?
C6 C5 C4 119.44(15) . . ?
C1 C6 C5 119.71(17) . . ?
C1 C6 C7 121.84(16) . . ?
C5 C6 C7 118.44(14) . . ?
C8 C7 C6 109.28(14) . . ?
C8 C7 C14 112.36(15) . . ?
C6 C7 C14 110.81(15) . . ?
C8 C7 H7 108.1 . . ?
C6 C7 H7 108.1 . . ?
C14 C7 H7 108.1 . . ?
C11 C8 C9 113.31(19) . . ?
C11 C8 C7 122.33(18) . . ?
C9 C8 C7 124.36(18) . . ?
N2 C9 O2 119.2(2) . . ?
N2 C9 C8 124.6(2) . . ?
O2 C9 C8 116.2(2) . . ?
N3 C10 N2 128.1(2) . . ?
N3 C10 O3A 101.2(4) . . ?
N2 C10 O3A 130.5(4) . . ?
N3 C10 O3 129.7(4) . . ?
N2 C10 O3 102.1(4) . . ?
N3 C11 C8 124.8(2) . . ?
N3 C11 N1 115.55(18) . . ?
C8 C11 N1 119.64(17) . . ?
C3 C12 H12A 109.5 . . ?
C3 C12 H12B 109.5 . . ?
H12A C12 H12B 109.5 . . ?
C3 C12 H12C 109.5 . . ?
H12A C12 H12C 109.5 . . ?
H12B C12 H12C 109.5 . . ?
C3 C13 H13A 109.5 . . ?
C3 C13 H13B 109.5 . . ?
H13A C13 H13B 109.5 . . ?
C3 C13 H13C 109.5 . . ?
H13A C13 H13C 109.5 . . ?
H13B C13 H13C 109.5 . . ?
C19 C14 C15 116.81(17) . . ?
C19 C14 C7 121.98(16) . . ?
C15 C14 C7 121.18(16) . . ?
C14 C15 C16 122.23(19) . . ?
C14 C15 H15 118.9 . . ?
C16 C15 H15 118.9 . . ?
C17 C16 C15 119.8(2) . . ?
C17 C16 H16 120.1 . . ?
C15 C16 H16 120.1 . . ?
C16 C17 O4 124.67(19) . . ?
C16 C17 C18 118.79(18) . . ?
O4 C17 C18 116.54(17) . . ?
C17 C18 C19 120.80(17) . . ?
C17 C18 H18 119.6 . . ?
C19 C18 H18 119.6 . . ?
C14 C19 C18 121.54(18) . . ?
C14 C19 H19 119.2 . . ?
C18 C19 H19 119.2 . . ?
O4 C20 H20A 109.5 . . ?
O4 C20 H20B 109.5 . . ?
H20A C20 H20B 109.5 . . ?
O4 C20 H20C 109.5 . . ?
H20A C20 H20C 109.5 . . ?
H20B C20 H20C 109.5 . . ?
O2 C21 H21A 109.5 . . ?
O2 C21 H21B 109.5 . . ?
H21A C21 H21B 109.5 . . ?
O2 C21 H21C 109.5 . . ?
H21A C21 H21C 109.5 . . ?
H21B C21 H21C 109.5 . . ?
C10 O3 C22 109.4(5) . . ?
O3 C22 H22A 109.5 . . ?
O3 C22 H22B 109.5 . . ?
H22A C22 H22B 109.5 . . ?
O3 C22 H22C 109.5 . . ?
H22A C22 H22C 109.5 . . ?
H22B C22 H22C 109.5 . . ?
C10 O3A C22A 108.7(6) . . ?
O3A C22A H22D 109.5 . . ?
O3A C22A H22E 109.5 . . ?
H22D C22A H22E 109.5 . . ?
O3A C22A H22F 109.5 . . ?
H22D C22A H22F 109.5 . . ?
H22E C22A H22F 109.5 . . ?
C1 N1 C11 121.47(16) . . ?
C1 N1 H1N 119.5(15) . . ?
C11 N1 H1N 117.6(15) . . ?
C9 N2 C10 114.9(2) . . ?
C10 N3 C11 114.1(2) . . ?
C9 O2 C21 116.5(2) . . ?
C17 O4 C20 117.57(17) . . ?

loop_
_geom_bond_atom_site_label_1
_geom_bond_atom_site_label_2
_geom_bond_distance
_geom_bond_site_symmetry_2
_geom_bond_publ_flag
C1 C6 1.362(2) . ?
C1 N1 1.366(2) . ?
C1 C2 1.493(3) . ?
C2 C3 1.529(3) . ?
C2 H2A 0.9700 . ?
C2 H2B 0.9700 . ?
C3 C4 1.531(3) . ?
C3 C13 1.531(3) . ?
C3 C12 1.534(3) . ?
C4 C5 1.500(3) . ?
C4 H4A 0.9700 . ?
C4 H4B 0.9700 . ?
C5 O1 1.2348(19) . ?
C5 C6 1.436(2) . ?
C6 C7 1.514(3) . ?
C7 C8 1.507(3) . ?
C7 C14 1.532(2) . ?
C7 H7 0.9800 . ?
C8 C11 1.376(3) . ?
C8 C9 1.387(3) . ?
C9 N2 1.324(3) . ?
C9 O2 1.343(3) . ?
C10 N3 1.317(4) . ?
C10 N2 1.325(4) . ?
C10 O3A 1.358(7) . ?
C10 O3 1.394(7) . ?
C11 N3 1.344(3) . ?
C11 N1 1.378(3) . ?
C12 H12A 0.9600 . ?
C12 H12B 0.9600 . ?
C12 H12C 0.9600 . ?
C13 H13A 0.9600 . ?
C13 H13B 0.9600 . ?
C13 H13C 0.9600 . ?
C14 C19 1.372(2) . ?
C14 C15 1.376(3) . ?
C15 C16 1.387(3) . ?
C15 H15 0.9300 . ?
C16 C17 1.364(3) . ?
C16 H16 0.9300 . ?
C17 O4 1.370(2) . ?
C17 C18 1.373(3) . ?
C18 C19 1.378(3) . ?
C18 H18 0.9300 . ?
C19 H19 0.9300 . ?
C20 O4 1.418(3) . ?
C20 H20A 0.9600 . ?
C20 H20B 0.9600 . ?
C20 H20C 0.9600 . ?
C21 O2 1.442(3) . ?
C21 H21A 0.9600 . ?
C21 H21B 0.9600 . ?
C21 H21C 0.9600 . ?
O3 C22 1.417(9) . ?
C22 H22A 0.9600 . ?
C22 H22B 0.9600 . ?
C22 H22C 0.9600 . ?
O3A C22A 1.435(10) . ?
C22A H22D 0.9600 . ?
C22A H22E 0.9600 . ?
C22A H22F 0.9600 . ?
N1 H1N 0.89(2) . ?

loop_
_geom_torsion_atom_site_label_1
_geom_torsion_atom_site_label_2
_geom_torsion_atom_site_label_3
_geom_torsion_atom_site_label_4
_geom_torsion
_geom_torsion_site_symmetry_1
_geom_torsion_site_symmetry_2
_geom_torsion_site_symmetry_3
_geom_torsion_site_symmetry_4
_geom_torsion_publ_flag
C6 C1 C2 C3 26.4(2) . . . . ?
N1 C1 C2 C3 -155.45(16) . . . . ?
C1 C2 C3 C4 -50.8(2) . . . . ?
C1 C2 C3 C13 69.6(2) . . . . ?
C1 C2 C3 C12 -169.99(17) . . . . ?
C2 C3 C4 C5 50.0(2) . . . . ?
C13 C3 C4 C5 -70.5(2) . . . . ?
C12 C3 C4 C5 168.83(17) . . . . ?
C3 C4 C5 O1 157.87(17) . . . . ?
C3 C4 C5 C6 -23.8(2) . . . . ?
N1 C1 C6 C5 -174.85(15) . . . . ?
C2 C1 C6 C5 3.2(3) . . . . ?
N1 C1 C6 C7 6.0(3) . . . . ?
C2 C1 C6 C7 -175.92(16) . . . . ?
O1 C5 C6 C1 173.70(16) . . . . ?
C4 C5 C6 C1 -4.6(2) . . . . ?
O1 C5 C6 C7 -7.2(2) . . . . ?
C4 C5 C6 C7 174.51(15) . . . . ?
C1 C6 C7 C8 -20.4(2) . . . . ?
C5 C6 C7 C8 160.50(15) . . . . ?
C1 C6 C7 C14 103.97(18) . . . . ?
C5 C6 C7 C14 -75.15(19) . . . . ?
C6 C7 C8 C11 21.0(2) . . . . ?
C14 C7 C8 C11 -102.4(2) . . . . ?
C6 C7 C8 C9 -159.73(17) . . . . ?
C14 C7 C8 C9 76.8(2) . . . . ?
C11 C8 C9 N2 3.7(3) . . . . ?
C7 C8 C9 N2 -175.64(19) . . . . ?
C11 C8 C9 O2 -175.53(17) . . . . ?
C7 C8 C9 O2 5.1(3) . . . . ?
C9 C8 C11 N3 -5.0(3) . . . . ?
C7 C8 C11 N3 174.38(17) . . . . ?
C9 C8 C11 N1 173.38(17) . . . . ?
C7 C8 C11 N1 -7.3(3) . . . . ?
C8 C7 C14 C19 -111.3(2) . . . . ?
C6 C7 C14 C19 126.15(19) . . . . ?
C8 C7 C14 C15 70.6(3) . . . . ?
C6 C7 C14 C15 -52.0(2) . . . . ?
C19 C14 C15 C16 1.1(4) . . . . ?
C7 C14 C15 C16 179.3(2) . . . . ?
C14 C15 C16 C17 -0.5(4) . . . . ?
C15 C16 C17 O4 -179.3(2) . . . . ?
C15 C16 C17 C18 -0.4(4) . . . . ?
C16 C17 C18 C19 0.7(3) . . . . ?
O4 C17 C18 C19 179.68(19) . . . . ?
C15 C14 C19 C18 -0.8(3) . . . . ?
C7 C14 C19 C18 -179.00(19) . . . . ?
C17 C18 C19 C14 -0.1(3) . . . . ?
N3 C10 O3 C22 -5.5(7) . . . . ?
N2 C10 O3 C22 178.8(4) . . . . ?
N3 C10 O3A C22A -177.9(4) . . . . ?
N2 C10 O3A C22A -3.8(7) . . . . ?
C6 C1 N1 C11 10.9(3) . . . . ?
C2 C1 N1 C11 -167.27(16) . . . . ?
N3 C11 N1 C1 168.26(16) . . . . ?
C8 C11 N1 C1 -10.2(3) . . . . ?
O2 C9 N2 C10 179.0(2) . . . . ?
C8 C9 N2 C10 -0.2(3) . . . . ?
N3 C10 N2 C9 -2.9(4) . . . . ?
O3A C10 N2 C9 -175.4(4) . . . . ?
O3 C10 N2 C9 172.9(3) . . . . ?
N2 C10 N3 C11 1.7(3) . . . . ?
O3A C10 N3 C11 176.0(3) . . . . ?
O3 C10 N3 C11 -172.9(4) . . . . ?
C8 C11 N3 C10 2.6(3) . . . . ?
N1 C11 N3 C10 -175.85(17) . . . . ?
N2 C9 O2 C21 -4.6(3) . . . . ?
C8 C9 O2 C21 174.6(3) . . . . ?
C16 C17 O4 C20 -3.5(3) . . . . ?
C18 C17 O4 C20 177.7(2) . . . . ?
